data_7045548
loop_
_publ_author_name
'Juri\'c, Marijana'
'Andro\<s Dubraja, Lidija'
'Popovi\'c, Jasminka'
'Mol\<canov, Kre\<simir'
'Tori\'c, Filip'
'Paji\'c, Damir'
'Lon\<cari\'c, Ivor'

_publ_section_title
;
 From a square core to square opening: structural diversity and magnetic
 properties of the oxo-bridged [Cr<sup>III</sup>Nb<sup>V</sup>] complexes.
;
_journal_issue 12
_journal_name_full 'Dalton transactions (Cambridge, England : 2003)'
_journal_page_first 4183
_journal_page_last 4190
_journal_paper_doi 10.1039/c7dt04724j
_journal_volume 47
_journal_year 2018
_chemical_formula_sum 'C56 H36 Cr2 N8 Nb2 O22'
_chemical_formula_weight 1462.73
_space_group_crystal_system tetragonal
_space_group_IT_number 94
_space_group_name_Hall 'P 4n 2n'
_space_group_name_H-M_alt 'P 42 21 2'
_symmetry_space_group_name_Hall 'P 4n 2n'
_symmetry_space_group_name_H-M 'P 42 21 2'
_audit_creation_method SHELXL-2017/1
_audit_update_record
;
2018-02-01 deposited with the CCDC.
2018-02-06 downloaded from the CCDC.
;
_cell_angle_alpha 90.000(5)
_cell_angle_beta 90.000(5)
_cell_angle_gamma 90.000(5)
_cell_formula_units_Z 2
_cell_length_a 14.770(5)
_cell_length_b 14.770(5)
_cell_length_c 12.583(5)
_cell_measurement_reflns_used 4421
_cell_measurement_temperature 293(2)
_cell_measurement_theta_max 74.946
_cell_measurement_theta_min 3.545
_cell_volume 2745.0(17)
_computing_cell_refinement 'CrysAlisPro 1.171.38.43 (Rigaku OD, 2015)'
_computing_data_collection 'CrysAlisPro 1.171.38.43 (Rigaku OD, 2015)'
_computing_data_reduction 'CrysAlisPro 1.171.38.43 (Rigaku OD, 2015)'
_computing_molecular_graphics 'Ortep-3 for Windows (Farrugia, 1997)'
_computing_publication_material 'WinGX publication routines (Farrugia, 1999)'
_computing_structure_refinement 'SHELXL-2017/1 (Sheldrick, 2017)'
_computing_structure_solution 'SIR92 (Giacovazzo et al, 1993)'
_diffrn_ambient_temperature 293(2)
_diffrn_detector_area_resol_mean 10.4323
_diffrn_measured_fraction_theta_full 0.999
_diffrn_measured_fraction_theta_max 0.996
_diffrn_measurement_device_type 'Xcalibur, Ruby, Nova'
_diffrn_measurement_method '\w scans'
_diffrn_radiation_monochromator mirror
_diffrn_radiation_type CuK\a
_diffrn_radiation_wavelength 1.54179
_diffrn_reflns_av_R_equivalents 0.0688
_diffrn_reflns_av_unetI/netI 0.0671
_diffrn_reflns_Laue_measured_fraction_full 0.999
_diffrn_reflns_Laue_measured_fraction_max 0.996
_diffrn_reflns_limit_h_max 18
_diffrn_reflns_limit_h_min -17
_diffrn_reflns_limit_k_max 18
_diffrn_reflns_limit_k_min -17
_diffrn_reflns_limit_l_max 15
_diffrn_reflns_limit_l_min -15
_diffrn_reflns_number 15115
_diffrn_reflns_point_group_measured_fraction_full 1
_diffrn_reflns_point_group_measured_fraction_max 0.998
_diffrn_reflns_theta_full 67.68
_diffrn_reflns_theta_max 75.642
_diffrn_reflns_theta_min 4.233
_diffrn_source 'micro-focus sealed X-ray tube'
_exptl_absorpt_coefficient_mu 7.31
_exptl_absorpt_correction_T_max 0.99
_exptl_absorpt_correction_T_min 0.96
_exptl_absorpt_correction_type analytical
_exptl_absorpt_process_details
;
        CrysAlisPro 1.171.38.43 (Rigaku Oxford Diffraction, 2015)
Analytical numeric absorption correction using a multifaceted crystal
                        model based on expressions derived by R.C. Clark & J.S.
        (Clark, R. C. & Reid, J. S. (1995). Acta Cryst. A51, 887-897)
        Empirical absorption correction using spherical harmonics,
 implemented in SCALE3 ABSPACK scaling algorithm.
;
_exptl_crystal_colour red
_exptl_crystal_density_diffrn 1.767
_exptl_crystal_density_method 'not measured'
_exptl_crystal_description prism
_exptl_crystal_F_000 1464
_exptl_crystal_size_max 0.39
_exptl_crystal_size_mid 0.06
_exptl_crystal_size_min 0.055
_refine_diff_density_max 2.014
_refine_diff_density_min -0.43
_refine_diff_density_rms 0.098
_refine_ls_abs_structure_details
;
 Refined as an inversion twin.
;
_refine_ls_abs_structure_Flack 0.51(5)
_refine_ls_extinction_method none
_refine_ls_goodness_of_fit_ref 1.108
_refine_ls_hydrogen_treatment mixed
_refine_ls_matrix_type full
_refine_ls_number_parameters 209
_refine_ls_number_reflns 2846
_refine_ls_number_restraints 1
_refine_ls_restrained_S_all 1.108
_refine_ls_R_factor_all 0.0945
_refine_ls_R_factor_gt 0.0658
_refine_ls_shift/su_max 0.002
_refine_ls_shift/su_mean 0
_refine_ls_structure_factor_coef Fsqd
_refine_ls_weighting_details 'w=1/[\s^2^(Fo^2^)+(0.0872P)^2^+4.3880P] where P=(Fo^2^+2Fc^2^)/3'
_refine_ls_weighting_scheme calc
_refine_ls_wR_factor_ref 0.1891
_reflns_number_gt 2032
_reflns_number_total 2846
_reflns_threshold_expression 'I > 2\s(I)'
_cod_data_source_file c7dt04724j2.cif
_cod_data_source_block CrphenNbox-1
_cod_depositor_comments 'Adding full bibliography for 7045548--7045550.cif.'
_cod_original_cell_volume 2745(2)
_cod_database_code 7045548
_shelx_shelxl_version_number 2017/1
_shelx_space_group_comment
;
The symmetry employed for this shelxl refinement is uniquely defined
by the following loop, which should always be used as a source of
symmetry information in preference to the above space-group names.
They are only intended as comments.
;

loop_
_space_group_symop_operation_xyz
'x, y, z'
'-x, -y, z'
'x+1/2, -y+1/2, -z+1/2'
'-x+1/2, y+1/2, -z+1/2'
'-y, -x, -z'
'y, x, -z'
'y+1/2, -x+1/2, z+1/2'
'-y+1/2, x+1/2, z+1/2'

loop_
_atom_site_label
_atom_site_fract_x
_atom_site_fract_y
_atom_site_fract_z
_atom_site_U_iso_or_equiv
_atom_site_adp_type
_atom_site_calc_flag
_atom_site_occupancy
_atom_site_type_symbol
C1 0.1765(9) 0.6251(12) 0.9236(12) 0.079(4) Uani d 1 C
H1 0.199553 0.625145 0.854848 0.094 Uiso calc 1 H
C2 0.0803(9) 0.6217(14) 0.9401(14) 0.093(5) Uani d 1 C
H2 0.041149 0.619186 0.882309 0.111 Uiso calc 1 H
C3 0.0472(10) 0.6223(15) 1.0403(13) 0.097(5) Uani d 1 C
H3 -0.015053 0.620791 1.051152 0.116 Uiso calc 1 H
C4 0.1050(8) 0.6251(10) 1.1267(12) 0.075(3) Uani d 1 C
C5 0.0758(8) 0.6268(10) 1.2319(12) 0.085(4) Uani d 1 C
H5 0.014048 0.627981 1.246349 0.103 Uiso calc 1 H
C6 0.1373(10) 0.6267(10) 1.3162(10) 0.078(3) Uani d 1 C
H6 0.117125 0.62933 1.386165 0.094 Uiso calc 1 H
C7 0.2317(9) 0.6223(9) 1.2930(10) 0.073(3) Uani d 1 C
C8 0.2963(10) 0.6144(11) 1.3733(11) 0.087(4) Uani d 1 C
H8 0.278529 0.610598 1.444067 0.105 Uiso calc 1 H
C9 0.3883(12) 0.6123(12) 1.3459(10) 0.088(3) Uani d 1 C
H9 0.432894 0.608533 1.397944 0.105 Uiso calc 1 H
C10 0.4110(8) 0.6160(9) 1.2381(13) 0.086(4) Uani d 1 C
H10 0.472006 0.612857 1.220187 0.103 Uiso calc 1 H
C11 0.2617(7) 0.6237(8) 1.1898(10) 0.063(3) Uani d 1 C
C12 0.1973(8) 0.6256(9) 1.1040(11) 0.066(3) Uani d 1 C
C13 0.3017(9) 0.3555(10) 1.2125(13) 0.080(4) Uani d 1 C
C14 0.2199(8) 0.3591(10) 1.1352(11) 0.078(4) Uani d 1 C
N1 0.2317(5) 0.6280(5) 1.0044(9) 0.0599(19) Uani d 1 N
N2 0.3522(6) 0.6236(6) 1.1607(7) 0.061(3) Uani d 1 N
O1 0.3684(5) 0.5010(3) 0.9924(7) 0.0643(17) Uani d 1 O
O2 0.3768(5) 0.3632(6) 1.1616(6) 0.070(2) Uani d 1 O
O3 0.2412(5) 0.3633(7) 1.0375(7) 0.082(3) Uani d 1 O
O4 0.2939(6) 0.3501(8) 1.3085(9) 0.107(3) Uani d 1 O
O5 0.1428(6) 0.3519(12) 1.1718(8) 0.127(5) Uani d 1 O
O6 0.3974(10) 0.3974(10) 0.5 0.176(9) Uani d 1 O
H6A 0.38(4) 0.35(2) 0.47(4) 0.5 Uiso d 1 H
Cr1 0.37172(9) 0.62828(9) 1 0.0536(5) Uani d 1 Cr
Nb1 0.38110(5) 0.38110(5) 1 0.0576(4) Uani d 1 Nb

loop_
_atom_site_aniso_label
_atom_site_aniso_U_11
_atom_site_aniso_U_22
_atom_site_aniso_U_33
_atom_site_aniso_U_12
_atom_site_aniso_U_13
_atom_site_aniso_U_23
C1 0.065(7) 0.086(9) 0.086(9) 0.007(8) -0.007(7) 0.000(9)
C2 0.063(8) 0.114(12) 0.101(12) -0.006(10) -0.017(8) 0.012(13)
C3 0.065(8) 0.112(12) 0.113(12) -0.005(9) -0.001(8) 0.011(11)
C4 0.058(7) 0.071(7) 0.095(9) -0.006(6) 0.009(6) 0.004(8)
C5 0.062(6) 0.095(10) 0.099(10) 0.000(7) 0.013(7) -0.009(9)
C6 0.083(8) 0.089(9) 0.062(7) 0.001(9) 0.016(7) -0.005(7)
C7 0.077(7) 0.067(7) 0.076(8) 0.002(6) -0.009(6) -0.001(7)
C8 0.092(9) 0.102(10) 0.068(8) -0.008(8) 0.010(7) 0.007(8)
C9 0.087(10) 0.112(12) 0.063(7) 0.001(7) -0.014(8) 0.002(9)
C10 0.064(7) 0.099(10) 0.096(10) 0.007(8) -0.005(7) -0.013(9)
C11 0.065(6) 0.058(6) 0.066(7) 0.004(5) 0.005(5) -0.011(6)
C12 0.058(6) 0.055(6) 0.084(9) 0.000(6) 0.010(6) -0.008(7)
C13 0.067(7) 0.085(9) 0.089(10) -0.010(6) -0.008(7) 0.004(8)
C14 0.058(6) 0.094(9) 0.083(9) -0.008(6) -0.005(6) -0.006(8)
N1 0.052(4) 0.058(4) 0.070(5) 0.004(3) -0.003(6) -0.013(9)
N2 0.062(6) 0.063(5) 0.059(5) 0.007(5) 0.005(4) 0.001(4)
O1 0.077(4) 0.041(3) 0.074(5) 0.007(2) 0.002(7) 0.002(4)
O2 0.053(4) 0.090(6) 0.067(4) -0.006(4) -0.002(4) 0.004(4)
O3 0.058(4) 0.117(7) 0.072(6) -0.015(5) -0.007(4) -0.004(5)
O4 0.081(6) 0.151(10) 0.089(7) -0.009(6) 0.000(6) 0.012(7)
O5 0.049(5) 0.228(16) 0.104(7) -0.009(7) 0.007(5) 0.026(9)
O6 0.193(14) 0.193(14) 0.142(19) -0.071(19) -0.037(15) 0.037(15)
Cr1 0.0510(6) 0.0510(6) 0.0588(12) 0.0038(8) 0.0009(12) 0.0009(12)
Nb1 0.0506(4) 0.0506(4) 0.0717(7) -0.0033(4) -0.0005(6) 0.0005(6)

loop_
_atom_type_symbol
_atom_type_description
_atom_type_scat_dispersion_real
_atom_type_scat_dispersion_imag
_atom_type_scat_source
C C 0.0181 0.0091 'International Tables Vol C Tables 4.2.6.8 and 6.1.1.4'
H H 0.0000 0.0000 'International Tables Vol C Tables 4.2.6.8 and 6.1.1.4'
N N 0.0311 0.0180 'International Tables Vol C Tables 4.2.6.8 and 6.1.1.4'
O O 0.0492 0.0322 'International Tables Vol C Tables 4.2.6.8 and 6.1.1.4'
Cr Cr -0.1635 2.4439 'International Tables Vol C Tables 4.2.6.8 and 6.1.1.4'
Nb Nb -0.1121 2.4826 'International Tables Vol C Tables 4.2.6.8 and 6.1.1.4'

loop_
_geom_angle_atom_site_label_1
_geom_angle_atom_site_label_2
_geom_angle_atom_site_label_3
_geom_angle
_geom_angle_site_symmetry_1
_geom_angle_site_symmetry_3
N1 C1 C2 120.5(14) . .
N1 C1 H1 119.8 . .
C2 C1 H1 119.8 . .
C3 C2 C1 119.5(15) . .
C3 C2 H2 120.3 . .
C1 C2 H2 120.3 . .
C2 C3 C4 120.7(13) . .
C2 C3 H3 119.7 . .
C4 C3 H3 119.7 . .
C3 C4 C5 123.8(13) . .
C3 C4 C12 116.3(14) . .
C5 C4 C12 119.9(13) . .
C4 C5 C6 121.4(12) . .
C4 C5 H5 119.3 . .
C6 C5 H5 119.3 . .
C5 C6 C7 118.7(11) . .
C5 C6 H6 120.6 . .
C7 C6 H6 120.6 . .
C11 C7 C8 117.7(12) . .
C11 C7 C6 120.6(11) . .
C8 C7 C6 121.6(13) . .
C7 C8 C9 119.2(13) . .
C7 C8 H8 120.4 . .
C9 C8 H8 120.4 . .
C10 C9 C8 118.0(13) . .
C10 C9 H9 121 . .
C8 C9 H9 121 . .
N2 C10 C9 124.5(12) . .
N2 C10 H10 117.8 . .
C9 C10 H10 117.8 . .
C7 C11 N2 124.2(10) . .
C7 C11 C12 119.8(10) . .
N2 C11 C12 116.0(10) . .
N1 C12 C4 123.9(13) . .
N1 C12 C11 116.6(10) . .
C4 C12 C11 119.5(12) . .
O4 C13 O2 125.7(13) . .
O4 C13 C14 123.4(13) . .
O2 C13 C14 110.8(13) . .
O5 C14 O3 126.5(12) . .
O5 C14 C13 118.8(13) . .
O3 C14 C13 114.6(11) . .
C1 N1 C12 119.1(10) . .
C1 N1 Cr1 127.2(9) . .
C12 N1 Cr1 113.6(8) . .
C10 N2 C11 116.2(10) . .
C10 N2 Cr1 130.2(8) . .
C11 N2 Cr1 113.5(7) . .
Nb1 O1 Cr1 170.4(5) . .
C13 O2 Nb1 122.2(8) . .
C14 O3 Nb1 117.3(7) . .
O1 Cr1 N2 90.8(4) . .
O1 Cr1 N1 88.5(3) . .
N2 Cr1 N1 80.3(4) . .
O1 Nb1 O1 102.2(5) 6_557 .
O1 Nb1 O2 100.3(4) 6_557 6_557
O1 Nb1 O2 87.9(3) . 6_557
O1 Nb1 O2 87.9(3) 6_557 .
O1 Nb1 O2 100.3(4) . .
O2 Nb1 O2 167.0(4) 6_557 .
O1 Nb1 O3 91.9(4) 6_557 6_557
O1 Nb1 O3 159.4(4) . 6_557
O2 Nb1 O3 74.6(3) 6_557 6_557
O2 Nb1 O3 95.2(3) . 6_557
O1 Nb1 O3 159.4(4) 6_557 .
O1 Nb1 O3 91.9(4) . .
O2 Nb1 O3 95.2(3) 6_557 .
O2 Nb1 O3 74.6(3) . .
O3 Nb1 O3 79.1(6) 6_557 .

loop_
_geom_bond_atom_site_label_1
_geom_bond_atom_site_label_2
_geom_bond_distance
C1 N1 1.304(16)
C1 C2 1.436(17)
C1 H1 0.93
C2 C3 1.35(2)
C2 H2 0.93
C3 C4 1.384(18)
C3 H3 0.93
C4 C5 1.392(18)
C4 C12 1.393(16)
C5 C6 1.397(19)
C5 H5 0.93
C6 C7 1.425(18)
C6 H6 0.93
C7 C11 1.372(14)
C7 C8 1.394(19)
C8 C9 1.40(2)
C8 H8 0.93
C9 C10 1.398(19)
C9 H9 0.93
C10 N2 1.310(16)
C10 H10 0.93
C11 N2 1.386(13)
C11 C12 1.440(17)
C12 N1 1.352(15)
C13 O4 1.215(16)
C13 O2 1.286(16)
C13 C14 1.552(17)
C14 O5 1.233(15)
C14 O3 1.271(14)
N1 Cr1 2.069(7)
N2 Cr1 2.043(9)
O1 Nb1 1.783(5)
O1 Cr1 1.883(5)
O2 Nb1 2.051(8)
O3 Nb1 2.135(8)
O6 H6A 0.820(14)

loop_
_geom_torsion_atom_site_label_1
_geom_torsion_atom_site_label_2
_geom_torsion_atom_site_label_3
_geom_torsion_atom_site_label_4
_geom_torsion
N1 C1 C2 C3 0(3)
C1 C2 C3 C4 -1(4)
C2 C3 C4 C5 179.4(19)
C2 C3 C4 C12 -1(3)
C3 C4 C5 C6 177.9(18)
C12 C4 C5 C6 -2(2)
C4 C5 C6 C7 -2(2)
C5 C6 C7 C11 4(2)
C5 C6 C7 C8 -174.6(15)
C11 C7 C8 C9 3(2)
C6 C7 C8 C9 -178.7(15)
C7 C8 C9 C10 -2(3)
C8 C9 C10 N2 2(3)
C8 C7 C11 N2 -4(2)
C6 C7 C11 N2 177.1(12)
C8 C7 C11 C12 175.8(12)
C6 C7 C11 C12 -3(2)
C3 C4 C12 N1 3(2)
C5 C4 C12 N1 -177.1(13)
C3 C4 C12 C11 -176.8(16)
C5 C4 C12 C11 3(2)
C7 C11 C12 N1 179.2(11)
N2 C11 C12 N1 -0.7(16)
C7 C11 C12 C4 -1(2)
N2 C11 C12 C4 179.6(12)
O4 C13 C14 O5 -3(2)
O2 C13 C14 O5 179.5(16)
O4 C13 C14 O3 -178.9(15)
O2 C13 C14 O3 3.9(19)
C2 C1 N1 C12 2(2)
C2 C1 N1 Cr1 177.6(13)
C4 C12 N1 C1 -3.7(17)
C11 C12 N1 C1 176.5(14)
C4 C12 N1 Cr1 179.8(11)
C11 C12 N1 Cr1 0.1(14)
C9 C10 N2 C11 -3(2)
C9 C10 N2 Cr1 -179.0(12)
C7 C11 N2 C10 4.4(18)
C12 C11 N2 C10 -175.7(11)
C7 C11 N2 Cr1 -178.9(10)
C12 C11 N2 Cr1 0.9(13)
O4 C13 O2 Nb1 -175.5(12)
C14 C13 O2 Nb1 1.6(16)
O5 C14 O3 Nb1 177.5(15)
C13 C14 O3 Nb1 -7.3(16)
